data_1506610
loop_
_publ_author_name
'King, H. Dalton'
'Meng, Zhaoxing'
'Denhart, Derek'
'Mattson, Ronald'
'Kimura, Roy'
'Wu, Dedong'
'Gao, Qi'
'Macor, John E.'

_publ_section_title
;
 Enantioselective synthesis of a highly potent selective serotonin
 reuptake inhibitor. An application of imidazolidinone catalysis to the
 alkylation of indoles with an alpha,beta-disubstituted
 alpha,beta-unsaturated aldehyde.
;
_journal_issue 16
_journal_name_full 'Organic letters'
_journal_page_first 3437
_journal_page_last 3440
_journal_paper_doi 10.1021/ol051000c
_journal_volume 7
_journal_year 2005
_chemical_formula_sum 'C17 H22 Cl N3'
_chemical_formula_weight 303.83
_chemical_name_systematic
; 
 ? 
;
_space_group_IT_number 19
_symmetry_cell_setting orthorhombic
_symmetry_space_group_name_Hall 'P 2ac 2ab'
_symmetry_space_group_name_H-M 'P 21 21 21'
_atom_sites_solution_hydrogens geom
_atom_sites_solution_primary direct
_atom_sites_solution_secondary difmap
_audit_creation_method SHELXL-97
_cell_angle_alpha 90.00
_cell_angle_beta 90.00
_cell_angle_gamma 90.00
_cell_formula_units_Z 4
_cell_length_a 9.0617(1)
_cell_length_b 9.9837(1)
_cell_length_c 18.1625(2)
_cell_measurement_reflns_used 4216
_cell_measurement_temperature 293(2)
_cell_measurement_theta_max 67.8
_cell_measurement_theta_min 2.4
_cell_volume 1643.15(3)
_computing_cell_refinement 'Bruker SAINTPLUS'
_computing_data_collection 'Bruker SMART'
_computing_data_reduction 'Bruker SAINTPLUS'
_computing_molecular_graphics 'Bruker SHELXTL'
_computing_publication_material 'Bruker SHELXTL'
_computing_structure_refinement 'SHELXL-97 (Sheldrick, 1997)'
_computing_structure_solution 'SHELXS-97 (Sheldrick, 1990)'
_diffrn_ambient_temperature 293(2)
_diffrn_measured_fraction_theta_full 0.978
_diffrn_measured_fraction_theta_max 0.978
_diffrn_measurement_device_type 'SMART 2K CCD area detector'
_diffrn_measurement_method 'phi and omega scans'
_diffrn_radiation_monochromator graphite
_diffrn_radiation_source 'fine-focus sealed tube'
_diffrn_radiation_type CuK\a
_diffrn_radiation_wavelength 1.54178
_diffrn_reflns_av_R_equivalents 0.0154
_diffrn_reflns_av_sigmaI/netI 0.0123
_diffrn_reflns_limit_h_max 10
_diffrn_reflns_limit_h_min -9
_diffrn_reflns_limit_k_max 11
_diffrn_reflns_limit_k_min -11
_diffrn_reflns_limit_l_max 21
_diffrn_reflns_limit_l_min -18
_diffrn_reflns_number 8660
_diffrn_reflns_theta_full 67.76
_diffrn_reflns_theta_max 67.76
_diffrn_reflns_theta_min 4.87
_exptl_absorpt_coefficient_mu 2.021
_exptl_absorpt_correction_T_max 1.000
_exptl_absorpt_correction_T_min 0.862
_exptl_absorpt_correction_type SADABS
_exptl_crystal_colour Colorless
_exptl_crystal_density_diffrn 1.228
_exptl_crystal_density_method 'not measured'
_exptl_crystal_description Polyhedral
_exptl_crystal_F_000 648
_exptl_crystal_size_max 0.30
_exptl_crystal_size_mid 0.29
_exptl_crystal_size_min 0.28
_refine_diff_density_max 0.137
_refine_diff_density_min -0.132
_refine_diff_density_rms 0.033
_refine_ls_abs_structure_details 'Flack H D (1983), Acta Cryst. A39, 876-881'
_refine_ls_abs_structure_Flack 0.021(11)
_refine_ls_extinction_coef 0.0012(4)
_refine_ls_extinction_expression Fc^*^=kFc[1+0.001xFc^2^\l^3^/sin(2\q)]^-1/4^
_refine_ls_extinction_method SHELXL
_refine_ls_goodness_of_fit_ref 1.056
_refine_ls_hydrogen_treatment mixed
_refine_ls_matrix_type full
_refine_ls_number_parameters 193
_refine_ls_number_reflns 2850
_refine_ls_number_restraints 0
_refine_ls_restrained_S_all 1.056
_refine_ls_R_factor_all 0.0275
_refine_ls_R_factor_gt 0.0272
_refine_ls_shift/su_max 0.001
_refine_ls_shift/su_mean 0.000
_refine_ls_structure_factor_coef Fsqd
_refine_ls_weighting_details 'calc w=1/[\s^2^(Fo^2^)+(0.0470P)^2^+0.1680P] where P=(Fo^2^+2Fc^2^)/3'
_refine_ls_weighting_scheme calc
_refine_ls_wR_factor_gt 0.0743
_refine_ls_wR_factor_ref 0.0746
_reflns_number_gt 2809
_reflns_number_total 2850
_reflns_threshold_expression >2sigma(I)
_cod_data_source_file ol051000csi20050502_052116.cif
_cod_data_source_block 2.HCl
_cod_depositor_comments
;
The following automatic conversions were performed:
'_atom_site_symetry_multiplicity' tag replaced with
'_atom_site_symmetry_multiplicity'.

Automatic conversion script
Id: cif_correct_tags 1440 2010-10-19 06:21:57Z saulius 

The following automatic conversions were performed:

'_symmetry_cell_setting' value 'Orthorhombic' changed to
'orthorhombic' according to
/home/saulius/struct/CIF-dictionaries/cif_core.dic dictionary named
'cif_core.dic' version 2.4.1 from 2010-06-29.

Automatic conversion script
Id: cif_fix_values 1715 2011-07-08 13:25:40Z adriana 
;
_cod_original_sg_symbol_H-M P2(1)2(1)2(1)
_cod_original_formula_sum 'C17 H22 Cl1 N3'
_cod_database_code 1506610

loop_
_symmetry_equiv_pos_as_xyz
'x, y, z'
'-x+1/2, -y, z+1/2'
'-x, y+1/2, -z+1/2'
'x+1/2, -y+1/2, -z'

loop_
_atom_site_label
_atom_site_type_symbol
_atom_site_fract_x
_atom_site_fract_y
_atom_site_fract_z
_atom_site_U_iso_or_equiv
_atom_site_adp_type
_atom_site_occupancy
_atom_site_symmetry_multiplicity
_atom_site_calc_flag
_atom_site_refinement_flags
Cl1 Cl 0.92129(5) 0.35999(4) 0.08457(2) 0.05238(13) Uani 1 1 d .
N1 N 0.14339(16) -0.08283(15) 0.24486(7) 0.0524(3) Uani 1 1 d .
H1N H 0.1128 -0.1215 0.2843 0.073(7) Uiso 1 1 calc R
N2 N 0.1158(3) -0.22952(18) -0.11313(10) 0.0822(6) Uani 1 1 d .
N3 N 0.73013(14) 0.11043(12) 0.09931(7) 0.0440(3) Uani 1 1 d .
H3N H 0.7534 0.1985 0.0937 0.044(4) Uiso 1 1 calc R
C1 C 0.19259(17) -0.06217(15) 0.05141(8) 0.0422(3) Uani 1 1 d .
H1A H 0.2352 -0.0021 0.0185 0.051 Uiso 1 1 calc R
C2 C 0.12553(19) -0.17856(16) 0.02622(9) 0.0481(4) Uani 1 1 d .
C3 C 0.0615(2) -0.27179(16) 0.07488(10) 0.0554(4) Uani 1 1 d .
H3A H 0.0176 -0.3491 0.0565 0.066 Uiso 1 1 calc R
C4 C 0.0638(2) -0.24886(18) 0.14951(10) 0.0550(4) Uani 1 1 d .
H4A H 0.0223 -0.3102 0.1820 0.066 Uiso 1 1 calc R
C5 C 0.12903(17) -0.13273(17) 0.17513(9) 0.0456(3) Uani 1 1 d .
C6 C 0.19476(15) -0.03717(15) 0.12672(8) 0.0390(3) Uani 1 1 d .
C7 C 0.24794(15) 0.07194(16) 0.17127(8) 0.0407(3) Uani 1 1 d .
C8 C 0.21426(18) 0.03867(17) 0.24209(9) 0.0490(4) Uani 1 1 d .
H8A H 0.2363 0.0911 0.2830 0.059 Uiso 1 1 calc R
C9 C 0.1203(2) -0.20520(17) -0.05164(11) 0.0584(5) Uani 1 1 d .
C10 C 0.32208(17) 0.19693(16) 0.14487(8) 0.0413(3) Uani 1 1 d .
H10A H 0.2962 0.2097 0.0929 0.050 Uiso 1 1 calc R
C11 C 0.49278(17) 0.19903(16) 0.15138(9) 0.0433(4) Uani 1 1 d .
H11A H 0.5210 0.1779 0.2022 0.052 Uiso 1 1 calc R
C12 C 0.52772(19) 0.34643(18) 0.13563(10) 0.0549(4) Uani 1 1 d .
H12A H 0.6229 0.3710 0.1559 0.066 Uiso 1 1 calc R
H12B H 0.5283 0.3637 0.0831 0.066 Uiso 1 1 calc R
C13 C 0.4040(2) 0.4237(2) 0.17329(14) 0.0696(5) Uani 1 1 d .
H13A H 0.4383 0.4611 0.2195 0.083 Uiso 1 1 calc R
H13B H 0.3703 0.4964 0.1421 0.083 Uiso 1 1 calc R
C14 C 0.27952(19) 0.32467(17) 0.18686(11) 0.0559(4) Uani 1 1 d .
H14A H 0.1867 0.3600 0.1687 0.067 Uiso 1 1 calc R
H14B H 0.2695 0.3062 0.2391 0.067 Uiso 1 1 calc R
C15 C 0.56499(17) 0.10013(16) 0.09989(9) 0.0461(4) Uani 1 1 d .
H15A H 0.5371 0.0101 0.1144 0.055 Uiso 1 1 calc R
H15B H 0.5283 0.1151 0.0504 0.055 Uiso 1 1 calc R
C16 C 0.7913(2) 0.0372(2) 0.03428(12) 0.0696(6) Uani 1 1 d .
H16A H 0.8969 0.0447 0.0341 0.104 Uiso 1 1 calc R
H16B H 0.7524 0.0754 -0.0102 0.104 Uiso 1 1 calc R
H16C H 0.7639 -0.0556 0.0371 0.104 Uiso 1 1 calc R
C17 C 0.8003(2) 0.0638(2) 0.16863(11) 0.0642(5) Uani 1 1 d .
H17A H 0.9055 0.0730 0.1648 0.096 Uiso 1 1 calc R
H17B H 0.7757 -0.0285 0.1769 0.096 Uiso 1 1 calc R
H17C H 0.7651 0.1169 0.2091 0.096 Uiso 1 1 calc R

loop_
_atom_site_aniso_label
_atom_site_aniso_U_11
_atom_site_aniso_U_22
_atom_site_aniso_U_33
_atom_site_aniso_U_23
_atom_site_aniso_U_13
_atom_site_aniso_U_12
Cl1 0.0519(2) 0.0602(2) 0.0450(2) 0.00423(17) 0.00472(16) -0.01182(17)
N1 0.0505(8) 0.0643(8) 0.0424(7) 0.0099(7) 0.0044(6) -0.0024(7)
N2 0.1266(18) 0.0616(10) 0.0583(10) -0.0109(8) -0.0007(10) -0.0087(11)
N3 0.0389(7) 0.0409(6) 0.0522(8) 0.0065(5) 0.0042(5) 0.0010(5)
C1 0.0400(8) 0.0406(7) 0.0461(8) 0.0023(6) 0.0046(6) 0.0005(6)
C2 0.0510(9) 0.0421(8) 0.0513(9) -0.0025(7) 0.0021(7) 0.0009(7)
C3 0.0562(10) 0.0442(8) 0.0657(11) -0.0001(7) 0.0014(9) -0.0076(8)
C4 0.0496(9) 0.0498(9) 0.0654(10) 0.0142(8) 0.0081(8) -0.0077(8)
C5 0.0374(7) 0.0525(8) 0.0470(8) 0.0076(7) 0.0046(6) 0.0021(7)
C6 0.0298(7) 0.0415(7) 0.0456(8) 0.0027(6) 0.0033(6) 0.0010(6)
C7 0.0306(7) 0.0486(8) 0.0429(8) -0.0008(7) -0.0006(6) 0.0048(6)
C8 0.0417(8) 0.0621(10) 0.0431(8) -0.0019(8) -0.0017(6) 0.0056(8)
C9 0.0748(13) 0.0407(8) 0.0597(11) -0.0055(8) 0.0010(9) -0.0017(8)
C10 0.0352(7) 0.0456(8) 0.0432(8) -0.0048(6) -0.0033(6) 0.0004(6)
C11 0.0359(8) 0.0476(8) 0.0465(8) -0.0034(7) -0.0041(6) 0.0001(7)
C12 0.0422(8) 0.0500(9) 0.0726(11) -0.0088(9) -0.0003(8) -0.0046(8)
C13 0.0538(11) 0.0508(9) 0.1040(16) -0.0238(10) 0.0088(11) -0.0005(9)
C14 0.0431(9) 0.0505(9) 0.0740(11) -0.0135(8) 0.0010(8) 0.0063(7)
C15 0.0392(8) 0.0471(8) 0.0520(9) -0.0021(7) 0.0001(7) 0.0002(6)
C16 0.0649(12) 0.0625(11) 0.0815(14) -0.0120(10) 0.0285(10) -0.0003(10)
C17 0.0457(10) 0.0751(12) 0.0718(11) 0.0276(10) -0.0038(8) 0.0072(9)

loop_
_atom_type_symbol
_atom_type_description
_atom_type_scat_dispersion_real
_atom_type_scat_dispersion_imag
_atom_type_scat_source
C C 0.0181 0.0091 'International Tables Vol C Tables 4.2.6.8 and 6.1.1.4'
H H 0.0000 0.0000 'International Tables Vol C Tables 4.2.6.8 and 6.1.1.4'
N N 0.0311 0.0180 'International Tables Vol C Tables 4.2.6.8 and 6.1.1.4'
Cl Cl 0.3639 0.7018 'International Tables Vol C Tables 4.2.6.8 and 6.1.1.4'

loop_
_geom_angle_atom_site_label_1
_geom_angle_atom_site_label_2
_geom_angle_atom_site_label_3
_geom_angle
C5 N1 C8 109.42(13)
C17 N3 C16 110.95(15)
C17 N3 C15 113.55(12)
C16 N3 C15 109.99(13)
C2 C1 C6 118.72(14)
C1 C2 C3 121.76(15)
C1 C2 C9 119.52(15)
C3 C2 C9 118.72(15)
C4 C3 C2 120.16(15)
C3 C4 C5 118.56(15)
N1 C5 C4 131.17(15)
N1 C5 C6 106.70(14)
C4 C5 C6 122.12(15)
C1 C6 C5 118.68(14)
C1 C6 C7 133.89(14)
C5 C6 C7 107.40(13)
C8 C7 C6 105.73(14)
C8 C7 C10 127.32(14)
C6 C7 C10 126.95(13)
C7 C8 N1 110.75(15)
N2 C9 C2 178.38(19)
C7 C10 C14 114.89(13)
C7 C10 C11 115.75(13)
C14 C10 C11 101.62(12)
C15 C11 C12 115.03(14)
C15 C11 C10 112.10(13)
C12 C11 C10 101.81(13)
C13 C12 C11 104.51(15)
C14 C13 C12 106.83(14)
C13 C14 C10 105.87(14)
N3 C15 C11 113.08(13)

loop_
_geom_bond_atom_site_label_1
_geom_bond_atom_site_label_2
_geom_bond_distance
N1 C5 1.367(2)
N1 C8 1.373(2)
N2 C9 1.144(2)
N3 C17 1.485(2)
N3 C16 1.496(2)
N3 C15 1.500(2)
C1 C2 1.389(2)
C1 C6 1.391(2)
C2 C3 1.408(2)
C2 C9 1.440(2)
C3 C4 1.375(3)
C4 C5 1.382(2)
C5 C6 1.428(2)
C6 C7 1.440(2)
C7 C8 1.363(2)
C7 C10 1.496(2)
C10 C14 1.535(2)
C10 C11 1.551(2)
C11 C15 1.509(2)
C11 C12 1.532(2)
C12 C13 1.523(3)
C13 C14 1.520(3)

loop_
_geom_hbond_atom_site_label_D
_geom_hbond_atom_site_label_H
_geom_hbond_atom_site_label_A
_geom_hbond_distance_DH
_geom_hbond_distance_HA
_geom_hbond_distance_DA
_geom_hbond_angle_DHA
_geom_hbond_site_symmetry_A
N1 H1N Cl1 0.86 2.41 3.2043(14) 154.1 3_645
N3 H3N Cl1 0.91 2.22 3.0463(13) 150.2 .

loop_
_geom_torsion_atom_site_label_1
_geom_torsion_atom_site_label_2
_geom_torsion_atom_site_label_3
_geom_torsion_atom_site_label_4
_geom_torsion
C6 C1 C2 C3 -0.7(2)
C6 C1 C2 C9 179.09(16)
C1 C2 C3 C4 0.2(3)
C9 C2 C3 C4 -179.55(18)
C2 C3 C4 C5 0.4(3)
C8 N1 C5 C4 -178.51(17)
C8 N1 C5 C6 0.13(17)
C3 C4 C5 N1 177.92(18)
C3 C4 C5 C6 -0.5(3)
C2 C1 C6 C5 0.5(2)
C2 C1 C6 C7 -177.38(16)
N1 C5 C6 C1 -178.70(14)
C4 C5 C6 C1 0.1(2)
N1 C5 C6 C7 -0.30(17)
C4 C5 C6 C7 178.49(15)
C1 C6 C7 C8 178.42(17)
C5 C6 C7 C8 0.36(17)
C1 C6 C7 C10 -0.5(3)
C5 C6 C7 C10 -178.57(14)
C6 C7 C8 N1 -0.29(17)
C10 C7 C8 N1 178.63(14)
C5 N1 C8 C7 0.10(18)
C1 C2 C9 N2 156(9)
C3 C2 C9 N2 -24(9)
C8 C7 C10 C14 -36.8(2)
C6 C7 C10 C14 141.90(15)
C8 C7 C10 C11 81.26(19)
C6 C7 C10 C11 -100.04(18)
C7 C10 C11 C15 67.76(18)
C14 C10 C11 C15 -167.05(14)
C7 C10 C11 C12 -168.77(13)
C14 C10 C11 C12 -43.59(16)
C15 C11 C12 C13 159.71(15)
C10 C11 C12 C13 38.25(18)
C11 C12 C13 C14 -18.1(2)
C12 C13 C14 C10 -9.6(2)
C7 C10 C14 C13 158.64(16)
C11 C10 C14 C13 32.88(19)
C17 N3 C15 C11 69.78(18)
C16 N3 C15 C11 -165.22(14)
C12 C11 C15 N3 58.21(18)
C10 C11 C15 N3 173.89(13)

loop_
_cod_related_entry_id
_cod_related_entry_database
_cod_related_entry_code
1 ChemSpider 21200033
